data_8101545
loop_
_publ_author_name
'Schreuer, J\"urgen'

_publ_section_title
;
Crystal structure of silver sulfanilate, AgH~2~NC~6~H4SO~3~
;
_journal_issue 3
_journal_name_full 'Zeitschrift f\"ur Kristallographie - New Crystal Structures'
_journal_page_first 311
_journal_page_last 312
_journal_volume 214
_journal_year 1999
_chemical_formula_structural 'Ag H2 N C6 H4 S O3'
_chemical_formula_sum 'C6 H6 Ag N O3 S'
_chemical_formula_weight 280.05
_chemical_name_common 'silver sulfanilate'
_space_group_IT_number 14
_symmetry_cell_setting monoclinic
_symmetry_space_group_name_Hall '-P 2ybc'
_symmetry_space_group_name_H-M 'P 1 21/c 1'
_cell_angle_alpha 90.00
_cell_angle_beta 100.10(3)
_cell_angle_gamma 90.00
_cell_formula_units_Z 4
_cell_length_a 9.128(2)
_cell_length_b 8.931(2)
_cell_length_c 9.572(2)
_cell_measurement_temperature 293(2)
_cell_volume 768.2(3)
_diffrn_ambient_temperature 293(2)
_exptl_crystal_density_diffrn 2.421
_refine_ls_R_factor_obs 0.0234
_refine_ls_wR_factor_obs 0.0549
_cod_original_sg_symbol_H-M 'P 21/c'
_cod_database_code 8101545

loop_
_symmetry_equiv_pos_as_xyz
'x, y, z'
'-x, y+1/2, -z+1/2'
'-x, -y, -z'
'x, -y-1/2, z-1/2'

loop_
_atom_site_aniso_label
_atom_site_aniso_U_11
_atom_site_aniso_U_22
_atom_site_aniso_U_33
_atom_site_aniso_U_23
_atom_site_aniso_U_13
_atom_site_aniso_U_12
Ag1 0.02730(10) 0.03725(11) 0.04414(12) 0.00407(7) 0.00429(7) -0.00353(6)
S1 0.01762(19) 0.0266(2) 0.0245(2) 0.00015(17) 0.00217(15) -0.00024(16)
O1 0.0263(7) 0.0296(8) 0.0532(10) 0.0003(7) 0.0074(7) 0.0058(6)
O2 0.0300(8) 0.0374(9) 0.0376(8) 0.0060(7) 0.0044(6) -0.0098(7)
O3 0.0256(7) 0.0600(11) 0.0249(7) -0.0050(7) -0.0013(6) 0.0049(7)
C1 0.0181(7) 0.0224(8) 0.0235(8) 0.0005(7) 0.0012(6) 0.0006(6)
C2 0.0231(9) 0.0363(10) 0.0236(9) -0.0065(8) 0.0007(7) 0.0033(8)
C3 0.0220(9) 0.0383(11) 0.0269(9) -0.0047(8) 0.0038(7) 0.0058(8)
C4 0.0199(8) 0.0213(8) 0.0269(9) 0.0027(7) 0.0006(6) -0.0002(6)
C5 0.0251(9) 0.0329(10) 0.0262(9) -0.0078(8) -0.0017(7) 0.0015(8)
C6 0.0237(9) 0.0332(10) 0.0285(9) -0.0083(8) 0.0047(7) 0.0022(8)
N1 0.0195(7) 0.0312(9) 0.0297(9) 0.0012(7) -0.0017(6) 0.0020(7)

loop_
_atom_site_label
_atom_site_type_symbol
_atom_site_fract_x
_atom_site_fract_y
_atom_site_fract_z
_atom_site_U_iso_or_equiv
_atom_site_thermal_displace_type
_atom_site_occupancy
_atom_site_calc_flag
_atom_site_refinement_flags
_atom_site_disorder_assembly
_atom_site_disorder_group
Ag1 Ag 0.034039(19) 0.20558(2) 0.10885(2) 0.03647(8) Uani 1 d . . .
S1 S 0.81720(5) 0.38130(6) 0.31014(5) 0.02311(11) Uani 1 d . . .
O1 O 0.87166(19) 0.23149(19) 0.2891(2) 0.0363(4) Uani 1 d . . .
O2 O 0.88628(18) 0.4936(2) 0.23154(18) 0.0352(4) Uani 1 d . . .
O3 O 0.83165(18) 0.4215(2) 0.45992(17) 0.0376(4) Uani 1 d . . .
C1 C 0.6254(2) 0.3844(2) 0.2408(2) 0.0216(3) Uani 1 d . . .
C2 C 0.5287(2) 0.4515(3) 0.3181(2) 0.0281(4) Uani 1 d . . .
C3 C 0.3778(2) 0.4590(3) 0.2635(2) 0.0291(4) Uani 1 d . . .
C4 C 0.3243(2) 0.4012(2) 0.1298(2) 0.0231(3) Uani 1 d . . .
C5 C 0.4212(2) 0.3338(3) 0.0521(2) 0.0288(4) Uani 1 d . . .
C6 C 0.5720(2) 0.3250(3) 0.1069(2) 0.0285(4) Uani 1 d . . .
N1 N 0.16910(19) 0.4100(2) 0.0737(2) 0.0275(3) Uani 1 d . . .
H1 H 0.570(3) 0.490(4) 0.409(3) 0.041(8) Uiso 1 d . . .
H2 H 0.314(3) 0.503(3) 0.314(3) 0.034(7) Uiso 1 d . . .
H3 H 0.385(4) 0.293(4) -0.040(4) 0.048(9) Uiso 1 d . . .
H4 H 0.640(4) 0.283(3) 0.054(3) 0.036(8) Uiso 1 d . . .
H5 H 0.153(3) 0.422(3) -0.015(3) 0.037(8) Uiso 1 d . . .
H6 H 0.134(3) 0.483(4) 0.117(3) 0.037(8) Uiso 1 d . . .

loop_
_geom_bond_atom_site_label_1
_geom_bond_atom_site_label_2
_geom_bond_distance
_geom_bond_site_symmetry_2
_geom_bond_publ_flag
Ag1 N1 2.2607(19) . ?
Ag1 O3 2.4102(18) 4_465 ?
Ag1 O2 2.4613(18) 2_645 ?
Ag1 O1 2.4747(19) 1_455 ?
S1 O1 1.4536(17) . ?
S1 O3 1.4613(17) . ?
S1 O2 1.4615(17) . ?
S1 C1 1.7608(19) . ?
O1 Ag1 2.4747(19) 1_655 ?
O2 Ag1 2.4613(18) 2_655 ?
O3 Ag1 2.4102(18) 4_666 ?
C1 C2 1.384(3) . ?
C1 C6 1.393(3) . ?
C2 C3 1.386(3) . ?
C3 C4 1.387(3) . ?
C4 C5 1.389(3) . ?
C4 N1 1.427(2) . ?
C5 C6 1.386(3) . ?
